data_7056889
loop_
_publ_author_name
'O&#x2019;Donoghue, Richard'
'Rahman, Shafiqur'
'Mallick, Bert'
'Winter, Manuela'
'Rogalla, Detlef'
'Becker, Hans-Werner'
'Devi, Anjana'

_publ_section_title
;
 Molecular engineering of Ga-ketoiminates: synthesis, structure and
 evaluation as precursors for the additive-free spin-coated deposition of
 gallium oxide thin films
;
_journal_issue 5
_journal_name_full 'New Journal of Chemistry'
_journal_page_first 3196
_journal_paper_doi 10.1039/C7NJ04334A
_journal_volume 42
_journal_year 2018
_chemical_formula_moiety 'C27 H48 Ga N3 O6'
_chemical_formula_sum 'C27 H48 Ga N3 O6'
_chemical_formula_weight 580.40
_space_group_crystal_system monoclinic
_space_group_IT_number 14
_space_group_name_Hall '-P 2ybc'
_space_group_name_H-M_alt 'P 1 21/c 1'
_symmetry_space_group_name_Hall '-P 2ybc'
_symmetry_space_group_name_H-M 'P 1 21/c 1'
_atom_sites_solution_hydrogens geom
_atom_sites_solution_primary direct
_audit_block_doi 10.5517/ccdc.csd.cc1q3hx7
_audit_creation_date 2017-08-21
_audit_creation_method
;
Olex2 1.2
(compiled 2017.08.10 svn.r3458 for OlexSys, GUI svn.r5381)
;
_audit_update_record
;
2017-10-26 deposited with the CCDC.
2017-12-28 downloaded from the CCDC.
;
_cell_angle_alpha 90
_cell_angle_beta 122.791(2)
_cell_angle_gamma 90
_cell_formula_units_Z 4
_cell_length_a 18.4543(4)
_cell_length_b 8.65960(10)
_cell_length_c 22.4511(9)
_cell_measurement_reflns_used 6085
_cell_measurement_temperature 111.1(3)
_cell_measurement_theta_max 76.2040
_cell_measurement_theta_min 5.0430
_cell_volume 3016.12(16)
_computing_cell_refinement
;
CrysAlisPro, Agilent Technologies,
Version 1.171.37.34 (release 22-05-2014 CrysAlis171 .NET)
(compiled May 22 2014,16:03:01)
;
_computing_data_collection
;
CrysAlisPro, Agilent Technologies,
Version 1.171.37.34 (release 22-05-2014 CrysAlis171 .NET)
(compiled May 22 2014,16:03:01)
;
_computing_data_reduction
;
CrysAlisPro, Agilent Technologies,
Version 1.171.37.34 (release 22-05-2014 CrysAlis171 .NET)
(compiled May 22 2014,16:03:01)
;
_computing_molecular_graphics 'Olex2 (Dolomanov et al., 2009)'
_computing_publication_material 'Olex2 (Dolomanov et al., 2009)'
_computing_structure_refinement 'ShelXL (Sheldrick, 2015)'
_computing_structure_solution 'ShelXS (Sheldrick, 2008)'
_diffrn_ambient_environment N~2~
_diffrn_ambient_temperature 111.1(3)
_diffrn_detector 'CCD plate'
_diffrn_detector_area_resol_mean 10.4372
_diffrn_detector_type Atlas
_diffrn_measured_fraction_theta_full 1.000
_diffrn_measured_fraction_theta_max 0.979
_diffrn_measurement_details
;
#__ type_ start__ end____ width___ exp.time_
  1 omega -116.00  -80.00   1.0000    5.1850
omega____ theta____ kappa____ phi______ frames
    -      -41.2302  -99.0000  -30.0000 36

#__ type_ start__ end____ width___ exp.time_
  2 omega -113.00  -84.00   1.0000    5.1850
omega____ theta____ kappa____ phi______ frames
    -      -41.2302  -99.0000   30.0000 29

#__ type_ start__ end____ width___ exp.time_
  3 omega  -29.00   68.00   1.0000    5.1850
omega____ theta____ kappa____ phi______ frames
    -       41.2302  -57.0000 -120.0000 97

#__ type_ start__ end____ width___ exp.time_
  4 omega   17.00  111.00   1.0000    5.1850
omega____ theta____ kappa____ phi______ frames
    -       41.2302   57.0000   30.0000 94

#__ type_ start__ end____ width___ exp.time_
  5 omega  108.00  144.00   1.0000   25.0000
omega____ theta____ kappa____ phi______ frames
    -      113.0000   61.0000   90.0000 36

#__ type_ start__ end____ width___ exp.time_
  6 omega   46.00   77.00   1.0000   25.0000
omega____ theta____ kappa____ phi______ frames
    -      113.0000  -45.0000  150.0000 31

#__ type_ start__ end____ width___ exp.time_
  7 omega   38.00   77.00   1.0000   25.0000
omega____ theta____ kappa____ phi______ frames
    -      113.0000  -45.0000 -180.0000 39

#__ type_ start__ end____ width___ exp.time_
  8 omega   36.00   69.00   1.0000   25.0000
omega____ theta____ kappa____ phi______ frames
    -      113.0000  -30.0000   60.0000 33

#__ type_ start__ end____ width___ exp.time_
  9 omega   35.00   69.00   1.0000   25.0000
omega____ theta____ kappa____ phi______ frames
    -      113.0000  -30.0000   90.0000 34

#__ type_ start__ end____ width___ exp.time_
 10 omega   35.00   94.00   1.0000   25.0000
omega____ theta____ kappa____ phi______ frames
    -      113.0000 -111.0000   60.0000 59

#__ type_ start__ end____ width___ exp.time_
 11 omega   30.00   58.00   1.0000   25.0000
omega____ theta____ kappa____ phi______ frames
    -      113.0000  -15.0000  120.0000 28

#__ type_ start__ end____ width___ exp.time_
 12 omega   39.00   69.00   1.0000   25.0000
omega____ theta____ kappa____ phi______ frames
    -      113.0000  -30.0000 -150.0000 30

#__ type_ start__ end____ width___ exp.time_
 13 omega   40.00   92.00   1.0000   25.0000
omega____ theta____ kappa____ phi______ frames
    -      113.0000  -61.0000   60.0000 52

#__ type_ start__ end____ width___ exp.time_
 14 omega  109.00  135.00   1.0000   25.0000
omega____ theta____ kappa____ phi______ frames
    -      113.0000  -61.0000   60.0000 26

#__ type_ start__ end____ width___ exp.time_
 15 omega   35.00  116.00   1.0000   25.0000
omega____ theta____ kappa____ phi______ frames
    -      113.0000 -111.0000   90.0000 81

#__ type_ start__ end____ width___ exp.time_
 16 omega   92.00  138.00   1.0000   25.0000
omega____ theta____ kappa____ phi______ frames
    -      113.0000  -15.0000  120.0000 46

#__ type_ start__ end____ width___ exp.time_
 17 omega   51.00  103.00   1.0000   25.0000
omega____ theta____ kappa____ phi______ frames
    -      113.0000  -94.0000  150.0000 52
;
_diffrn_measurement_device 'four-circle diffractometer'
_diffrn_measurement_device_type 'SuperNova, Single source at offset, Atlas'
_diffrn_measurement_method '\w scans'
_diffrn_orient_matrix_UB_11 -0.0812117000
_diffrn_orient_matrix_UB_12 0.0509781000
_diffrn_orient_matrix_UB_13 -0.0038044000
_diffrn_orient_matrix_UB_21 0.0252159000
_diffrn_orient_matrix_UB_22 0.0108726000
_diffrn_orient_matrix_UB_23 0.0814470000
_diffrn_orient_matrix_UB_31 0.0227069000
_diffrn_orient_matrix_UB_32 0.1700379000
_diffrn_orient_matrix_UB_33 -0.0039773000
_diffrn_radiation_monochromator mirror
_diffrn_radiation_probe x-ray
_diffrn_radiation_type CuK\a
_diffrn_radiation_wavelength 1.54178
_diffrn_reflns_av_R_equivalents 0.0242
_diffrn_reflns_av_unetI/netI 0.0336
_diffrn_reflns_Laue_measured_fraction_full 1.000
_diffrn_reflns_Laue_measured_fraction_max 0.979
_diffrn_reflns_limit_h_max 23
_diffrn_reflns_limit_h_min -20
_diffrn_reflns_limit_k_max 7
_diffrn_reflns_limit_k_min -10
_diffrn_reflns_limit_l_max 27
_diffrn_reflns_limit_l_min -28
_diffrn_reflns_number 13120
_diffrn_reflns_point_group_measured_fraction_full 1.000
_diffrn_reflns_point_group_measured_fraction_max 0.979
_diffrn_reflns_theta_full 67.679
_diffrn_reflns_theta_max 76.332
_diffrn_reflns_theta_min 3.950
_diffrn_source 'sealed X-ray tube'
_diffrn_source_type 'SuperNova (Cu) X-ray Source'
_exptl_absorpt_coefficient_mu 1.590
_exptl_absorpt_correction_T_max 1.00000
_exptl_absorpt_correction_T_min 0.91007
_exptl_absorpt_correction_type multi-scan
_exptl_absorpt_process_details
;
CrysAlisPro, Agilent Technologies,
Version 1.171.37.34 (release 22-05-2014 CrysAlis171 .NET)
(compiled May 22 2014,16:03:01)
Empirical absorption correction using spherical harmonics,
 implemented in SCALE3 ABSPACK scaling algorithm.
;
_exptl_crystal_colour colourless
_exptl_crystal_colour_primary colourless
_exptl_crystal_density_diffrn 1.278
_exptl_crystal_description prism
_exptl_crystal_F_000 1240
_exptl_crystal_size_max 0.07
_exptl_crystal_size_mid 0.04
_exptl_crystal_size_min 0.04
_refine_diff_density_max 0.477
_refine_diff_density_min -0.409
_refine_diff_density_rms 0.052
_refine_ls_extinction_method none
_refine_ls_goodness_of_fit_ref 1.036
_refine_ls_hydrogen_treatment constr
_refine_ls_matrix_type full
_refine_ls_number_parameters 343
_refine_ls_number_reflns 6196
_refine_ls_number_restraints 0
_refine_ls_restrained_S_all 1.036
_refine_ls_R_factor_all 0.0376
_refine_ls_R_factor_gt 0.0311
_refine_ls_shift/su_max 0.001
_refine_ls_shift/su_mean 0.000
_refine_ls_structure_factor_coef Fsqd
_refine_ls_weighting_details 'w=1/[\s^2^(Fo^2^)+(0.0370P)^2^+1.2047P] where P=(Fo^2^+2Fc^2^)/3'
_refine_ls_weighting_scheme calc
_refine_ls_wR_factor_gt 0.0777
_refine_ls_wR_factor_ref 0.0823
_reflns_Friedel_coverage 0.000
_reflns_number_gt 5425
_reflns_number_total 6196
_reflns_threshold_expression 'I > 2\s(I)'
_cod_data_source_file c7nj04334a2.cif
_cod_data_source_block rod-013i
_cod_depositor_comments 'Adding full bibliography for 7056886--7056889.cif.'
_cod_original_cell_volume 3016.12(15)
_cod_database_code 7056889
_shelxl_version_number 2013-4
_chemical_oxdiff_formula 'Ga2 C50 H100 O6 N3'
_shelx_space_group_comment
;
The symmetry employed for this shelxl refinement is uniquely defined
by the following loop, which should always be used as a source of
symmetry information in preference to the above space-group names.
They are only intended as comments.
;
_reflns_odcompleteness_completeness 99.91
_reflns_odcompleteness_iscentric 1
_reflns_odcompleteness_theta 71.98
_olex2_refinement_description
;
1. Fixed Uiso
 At 1.2 times of:
  All C(H) groups, All C(H,H) groups
 At 1.5 times of:
  All C(H,H,H) groups
2.a Secondary CH2 refined with riding coordinates:
 C6(H6A,H6B), C7(H7A,H7B), C8(H8A,H8B), C15(H15A,H15B), C16(H16A,H16B),
 C17(H17A,H17B), C24(H24A,H24B), C25(H25A,H25B), C26(H26A,H26B)
2.b Aromatic/amide H refined with riding coordinates:
 C3(H3), C12(H12), C21(H21)
2.c Idealised Me refined as rotating group:
 C1(H1A,H1B,H1C), C5(H5A,H5B,H5C), C9(H9A,H9B,H9C), C10(H10A,H10B,H10C),
 C14(H14A,H14B,H14C), C18(H18A,H18B,H18C), C19(H19A,H19B,H19C), C23(H23A,H23B,
 H23C), C27(H27A,H27B,H27C)
;
_olex2_submission_special_instructions 'No special instructions were received'

loop_
_space_group_symop_operation_xyz
'x, y, z'
'-x, y+1/2, -z+1/2'
'-x, -y, -z'
'x, -y-1/2, z-1/2'

loop_
_atom_site_label
_atom_site_type_symbol
_atom_site_fract_x
_atom_site_fract_y
_atom_site_fract_z
_atom_site_U_iso_or_equiv
_atom_site_adp_type
_atom_site_occupancy
_atom_site_site_symmetry_order
_atom_site_calc_flag
_atom_site_refinement_flags_posn
Ga1 Ga 0.25251(2) 0.15444(2) 0.03846(2) 0.01816(7) Uani 1 1 d .
O1 O 0.30686(7) 0.25449(13) 0.13051(6) 0.0218(2) Uani 1 1 d .
O2 O 0.43858(9) -0.17985(15) 0.03391(7) 0.0307(3) Uani 1 1 d .
O3 O 0.24479(8) 0.34792(13) -0.01093(6) 0.0224(2) Uani 1 1 d .
O4 O 0.12209(9) 0.20380(15) 0.18322(7) 0.0298(3) Uani 1 1 d .
O5 O 0.19079(7) 0.06170(13) -0.05671(6) 0.0220(2) Uani 1 1 d .
O6 O 0.25752(10) -0.15911(15) 0.20808(7) 0.0326(3) Uani 1 1 d .
N1 N 0.37257(9) 0.12603(16) 0.05183(7) 0.0210(3) Uani 1 1 d .
N2 N 0.13549(9) 0.20744(15) 0.02577(7) 0.0192(3) Uani 1 1 d .
N3 N 0.26014(9) -0.06483(15) 0.07983(7) 0.0196(3) Uani 1 1 d .
C1 C 0.40455(12) 0.3823(2) 0.23712(10) 0.0311(4) Uani 1 1 d .
H1A H 0.3744 0.4815 0.2210 0.047 Uiso 1 1 calc GR
H1B H 0.4667 0.4005 0.2685 0.047 Uiso 1 1 calc GR
H1C H 0.3839 0.3256 0.2629 0.047 Uiso 1 1 calc GR
C2 C 0.38704(11) 0.28874(19) 0.17380(9) 0.0226(3) Uani 1 1 d .
C3 C 0.45386(11) 0.2464(2) 0.16689(9) 0.0254(3) Uani 1 1 d .
H3 H 0.5105 0.2701 0.2054 0.030 Uiso 1 1 calc R
C4 C 0.44642(11) 0.16972(19) 0.10711(9) 0.0224(3) Uani 1 1 d .
C5 C 0.53116(11) 0.1441(2) 0.11233(10) 0.0272(3) Uani 1 1 d .
H5A H 0.5367 0.0348 0.1042 0.041 Uiso 1 1 calc GR
H5B H 0.5792 0.1741 0.1596 0.041 Uiso 1 1 calc GR
H5C H 0.5323 0.2071 0.0766 0.041 Uiso 1 1 calc GR
C6 C 0.36984(11) 0.0645(2) -0.01050(9) 0.0247(3) Uani 1 1 d .
H6A H 0.4238 0.0928 -0.0073 0.030 Uiso 1 1 calc R
H6B H 0.3214 0.1132 -0.0538 0.030 Uiso 1 1 calc R
C7 C 0.35909(11) -0.1094(2) -0.01723(9) 0.0273(3) Uani 1 1 d .
H7A H 0.3135 -0.1416 -0.0093 0.033 Uiso 1 1 calc R
H7B H 0.3418 -0.1421 -0.0654 0.033 Uiso 1 1 calc R
C8 C 0.43092(15) -0.3426(2) 0.03680(13) 0.0394(5) Uani 1 1 d .
H8A H 0.4087 -0.3886 -0.0104 0.047 Uiso 1 1 calc R
H8B H 0.3903 -0.3676 0.0513 0.047 Uiso 1 1 calc R
C9 C 0.5187(2) -0.4059(3) 0.08969(15) 0.0597(7) Uani 1 1 d .
H9A H 0.5155 -0.5186 0.0914 0.090 Uiso 1 1 calc GR
H9B H 0.5391 -0.3627 0.1366 0.090 Uiso 1 1 calc GR
H9C H 0.5587 -0.3777 0.0756 0.090 Uiso 1 1 calc GR
C10 C 0.18016(13) 0.5045(2) -0.11308(10) 0.0318(4) Uani 1 1 d .
H10A H 0.2144 0.4544 -0.1291 0.048 Uiso 1 1 calc GR
H10B H 0.2086 0.6004 -0.0881 0.048 Uiso 1 1 calc GR
H10C H 0.1225 0.5281 -0.1541 0.048 Uiso 1 1 calc GR
C11 C 0.17252(11) 0.39801(19) -0.06378(9) 0.0233(3) Uani 1 1 d .
C12 C 0.09222(11) 0.36616(19) -0.07614(9) 0.0241(3) Uani 1 1 d .
H12 H 0.0436 0.4012 -0.1197 0.029 Uiso 1 1 calc R
C13 C 0.07588(10) 0.28515(18) -0.02925(9) 0.0216(3) Uani 1 1 d .
C14 C -0.01566(11) 0.2958(2) -0.04645(10) 0.0279(4) Uani 1 1 d .
H14A H -0.0508 0.3572 -0.0896 0.042 Uiso 1 1 calc GR
H14B H -0.0152 0.3454 -0.0070 0.042 Uiso 1 1 calc GR
H14C H -0.0401 0.1919 -0.0539 0.042 Uiso 1 1 calc GR
C15 C 0.11601(11) 0.14910(18) 0.07707(9) 0.0211(3) Uani 1 1 d .
H15A H 0.1519 0.0571 0.1014 0.025 Uiso 1 1 calc R
H15B H 0.0547 0.1178 0.0519 0.025 Uiso 1 1 calc R
C16 C 0.13382(11) 0.27303(19) 0.13161(9) 0.0241(3) Uani 1 1 d .
H16A H 0.1935 0.3120 0.1541 0.029 Uiso 1 1 calc R
H16B H 0.0936 0.3607 0.1086 0.029 Uiso 1 1 calc R
C17 C 0.13207(13) 0.3091(2) 0.23600(10) 0.0324(4) Uani 1 1 d .
H17A H 0.1079 0.2617 0.2617 0.039 Uiso 1 1 calc R
H17B H 0.0983 0.4036 0.2124 0.039 Uiso 1 1 calc R
C18 C 0.22418(15) 0.3541(3) 0.28872(12) 0.0487(6) Uani 1 1 d .
H18A H 0.2465 0.4127 0.2646 0.073 Uiso 1 1 calc GR
H18B H 0.2590 0.2609 0.3099 0.073 Uiso 1 1 calc GR
H18C H 0.2270 0.4181 0.3259 0.073 Uiso 1 1 calc GR
C19 C 0.06756(12) -0.0560(2) -0.15286(9) 0.0321(4) Uani 1 1 d .
H19A H 0.0372 0.0432 -0.1676 0.048 Uiso 1 1 calc GR
H19B H 0.0265 -0.1386 -0.1618 0.048 Uiso 1 1 calc GR
H19C H 0.0941 -0.0763 -0.1799 0.048 Uiso 1 1 calc GR
C20 C 0.13649(10) -0.0506(2) -0.07499(9) 0.0230(3) Uani 1 1 d .
C21 C 0.14020(11) -0.1624(2) -0.02992(9) 0.0238(3) Uani 1 1 d .
H21 H 0.0940 -0.2342 -0.0486 0.029 Uiso 1 1 calc R
C22 C 0.20822(10) -0.17923(19) 0.04291(9) 0.0212(3) Uani 1 1 d .
C23 C 0.21924(12) -0.33982(19) 0.07370(10) 0.0257(3) Uani 1 1 d .
H23A H 0.1692 -0.4033 0.0410 0.039 Uiso 1 1 calc GR
H23B H 0.2241 -0.3329 0.1193 0.039 Uiso 1 1 calc GR
H23C H 0.2716 -0.3871 0.0807 0.039 Uiso 1 1 calc GR
C24 C 0.33379(11) -0.09337(19) 0.15257(9) 0.0233(3) Uani 1 1 d .
H24A H 0.3837 -0.0324 0.1606 0.028 Uiso 1 1 calc R
H24B H 0.3497 -0.2039 0.1572 0.028 Uiso 1 1 calc R
C25 C 0.31663(11) -0.0526(2) 0.20976(9) 0.0256(3) Uani 1 1 d .
H25A H 0.3713 -0.0555 0.2568 0.031 Uiso 1 1 calc R
H25B H 0.2928 0.0532 0.2018 0.031 Uiso 1 1 calc R
C26 C 0.23832(14) -0.1279(2) 0.26036(10) 0.0320(4) Uani 1 1 d .
H26A H 0.2243 -0.0172 0.2593 0.038 Uiso 1 1 calc R
H26B H 0.2888 -0.1526 0.3081 0.038 Uiso 1 1 calc R
C27 C 0.1630(3) -0.2252(4) 0.24472(19) 0.0780(11) Uani 1 1 d .
H27A H 0.1111 -0.1887 0.2011 0.117 Uiso 1 1 calc GR
H27B H 0.1545 -0.2177 0.2841 0.117 Uiso 1 1 calc GR
H27C H 0.1740 -0.3330 0.2387 0.117 Uiso 1 1 calc GR

loop_
_atom_site_aniso_label
_atom_site_aniso_U_11
_atom_site_aniso_U_22
_atom_site_aniso_U_33
_atom_site_aniso_U_23
_atom_site_aniso_U_13
_atom_site_aniso_U_12
Ga1 0.01961(10) 0.01606(10) 0.01901(10) -0.00103(7) 0.01058(8) 0.00053(7)
O1 0.0226(5) 0.0210(5) 0.0219(5) -0.0031(4) 0.0120(5) -0.0005(4)
O2 0.0330(7) 0.0216(6) 0.0364(7) -0.0029(5) 0.0181(6) 0.0011(5)
O3 0.0254(6) 0.0187(5) 0.0243(5) 0.0015(4) 0.0142(5) 0.0000(4)
O4 0.0406(7) 0.0288(6) 0.0272(6) -0.0013(5) 0.0232(6) -0.0005(5)
O5 0.0243(5) 0.0209(5) 0.0216(5) -0.0028(4) 0.0130(5) -0.0004(4)
O6 0.0537(8) 0.0230(6) 0.0339(7) -0.0045(5) 0.0321(7) -0.0054(6)
N1 0.0223(6) 0.0189(6) 0.0235(6) -0.0004(5) 0.0135(6) 0.0007(5)
N2 0.0204(6) 0.0176(6) 0.0200(6) -0.0013(5) 0.0112(5) 0.0005(5)
N3 0.0211(6) 0.0175(6) 0.0212(6) 0.0000(5) 0.0119(5) 0.0014(5)
C1 0.0293(9) 0.0339(9) 0.0278(8) -0.0114(7) 0.0139(7) -0.0050(7)
C2 0.0243(8) 0.0192(7) 0.0214(7) -0.0025(6) 0.0105(6) -0.0040(6)
C3 0.0229(8) 0.0239(8) 0.0272(8) -0.0040(7) 0.0122(7) -0.0045(6)
C4 0.0229(8) 0.0179(7) 0.0276(8) 0.0017(6) 0.0145(7) -0.0003(6)
C5 0.0227(8) 0.0278(8) 0.0331(9) -0.0013(7) 0.0164(7) -0.0003(7)
C6 0.0257(8) 0.0285(9) 0.0238(8) -0.0012(7) 0.0159(7) 0.0011(7)
C7 0.0261(8) 0.0290(9) 0.0296(8) -0.0063(7) 0.0170(7) -0.0011(7)
C8 0.0524(12) 0.0218(9) 0.0506(12) -0.0029(8) 0.0322(11) -0.0034(8)
C9 0.0754(18) 0.0261(10) 0.0554(15) 0.0027(10) 0.0209(14) 0.0086(11)
C10 0.0410(10) 0.0284(9) 0.0306(9) 0.0067(7) 0.0224(8) 0.0024(8)
C11 0.0329(9) 0.0167(7) 0.0219(7) -0.0007(6) 0.0159(7) 0.0010(6)
C12 0.0271(8) 0.0210(7) 0.0209(7) 0.0021(6) 0.0109(7) 0.0044(6)
C13 0.0223(7) 0.0170(7) 0.0228(7) -0.0022(6) 0.0105(6) 0.0001(6)
C14 0.0240(8) 0.0269(8) 0.0300(8) 0.0043(7) 0.0128(7) 0.0046(7)
C15 0.0240(7) 0.0190(7) 0.0229(7) 0.0008(6) 0.0143(6) 0.0016(6)
C16 0.0291(8) 0.0221(8) 0.0251(8) -0.0010(6) 0.0174(7) 0.0007(6)
C17 0.0358(9) 0.0389(10) 0.0242(8) -0.0040(8) 0.0174(8) 0.0026(8)
C18 0.0396(11) 0.0669(16) 0.0294(10) -0.0137(10) 0.0121(9) 0.0041(11)
C19 0.0295(9) 0.0401(10) 0.0236(8) -0.0045(7) 0.0123(7) -0.0073(8)
C20 0.0221(7) 0.0260(8) 0.0228(7) -0.0066(6) 0.0134(6) -0.0009(6)
C21 0.0240(8) 0.0231(8) 0.0266(8) -0.0073(6) 0.0151(7) -0.0064(6)
C22 0.0230(7) 0.0193(7) 0.0272(8) -0.0022(6) 0.0175(7) 0.0010(6)
C23 0.0313(8) 0.0182(8) 0.0322(9) -0.0018(6) 0.0203(7) -0.0006(6)
C24 0.0226(7) 0.0206(7) 0.0237(8) 0.0020(6) 0.0106(6) 0.0034(6)
C25 0.0277(8) 0.0227(8) 0.0224(7) 0.0002(6) 0.0110(7) 0.0014(7)
C26 0.0493(11) 0.0258(9) 0.0281(9) 0.0001(7) 0.0256(9) 0.0039(8)
C27 0.139(3) 0.0580(16) 0.101(2) -0.0440(17) 0.106(3) -0.0502(19)

loop_
_atom_type_symbol
_atom_type_description
_atom_type_scat_dispersion_real
_atom_type_scat_dispersion_imag
_atom_type_scat_source
C C 0.0180 0.0090 'International Tables Vol C Tables 4.2.6.8 and 6.1.1.4'
H H 0.0000 0.0000 'International Tables Vol C Tables 4.2.6.8 and 6.1.1.4'
Ga Ga -1.2850 0.7760 'International Tables Vol C Tables 4.2.6.8 and 6.1.1.4'
N N 0.0310 0.0180 'International Tables Vol C Tables 4.2.6.8 and 6.1.1.4'
O O 0.0490 0.0320 'International Tables Vol C Tables 4.2.6.8 and 6.1.1.4'

loop_
_geom_angle_atom_site_label_1
_geom_angle_atom_site_label_2
_geom_angle_atom_site_label_3
_geom_angle
O1 Ga1 O3 93.31(5)
O1 Ga1 O5 176.22(5)
O1 Ga1 N1 90.19(5)
O1 Ga1 N2 86.94(5)
O1 Ga1 N3 93.48(5)
O3 Ga1 N1 85.91(5)
O3 Ga1 N2 88.97(5)
O3 Ga1 N3 172.57(5)
O5 Ga1 O3 85.02(5)
O5 Ga1 N1 93.06(5)
O5 Ga1 N2 89.64(5)
O5 Ga1 N3 88.38(5)
N1 Ga1 N3 91.05(5)
N2 Ga1 N1 173.98(5)
N2 Ga1 N3 94.40(5)
C2 O1 Ga1 128.61(11)
C7 O2 C8 112.21(15)
C11 O3 Ga1 121.84(11)
C16 O4 C17 113.54(14)
C20 O5 Ga1 123.02(10)
C25 O6 C26 112.80(14)
C4 N1 Ga1 125.67(11)
C4 N1 C6 119.25(14)
C6 N1 Ga1 114.80(10)
C13 N2 Ga1 121.59(11)
C13 N2 C15 118.60(13)
C15 N2 Ga1 119.71(10)
C22 N3 Ga1 123.74(11)
C22 N3 C24 119.51(14)
C24 N3 Ga1 116.47(10)
H1A C1 H1B 109.5
H1A C1 H1C 109.5
H1B C1 H1C 109.5
C2 C1 H1A 109.5
C2 C1 H1B 109.5
C2 C1 H1C 109.5
O1 C2 C1 113.93(15)
O1 C2 C3 125.95(15)
C3 C2 C1 120.11(15)
C2 C3 H3 116.9
C2 C3 C4 126.29(16)
C4 C3 H3 116.9
N1 C4 C3 122.98(15)
N1 C4 C5 122.07(15)
C3 C4 C5 114.95(15)
C4 C5 H5A 109.5
C4 C5 H5B 109.5
C4 C5 H5C 109.5
H5A C5 H5B 109.5
H5A C5 H5C 109.5
H5B C5 H5C 109.5
N1 C6 H6A 109.0
N1 C6 H6B 109.0
N1 C6 C7 112.93(14)
H6A C6 H6B 107.8
C7 C6 H6A 109.0
C7 C6 H6B 109.0
O2 C7 C6 108.91(14)
O2 C7 H7A 109.9
O2 C7 H7B 109.9
C6 C7 H7A 109.9
C6 C7 H7B 109.9
H7A C7 H7B 108.3
O2 C8 H8A 110.1
O2 C8 H8B 110.1
O2 C8 C9 107.88(18)
H8A C8 H8B 108.4
C9 C8 H8A 110.1
C9 C8 H8B 110.1
C8 C9 H9A 109.5
C8 C9 H9B 109.5
C8 C9 H9C 109.5
H9A C9 H9B 109.5
H9A C9 H9C 109.5
H9B C9 H9C 109.5
H10A C10 H10B 109.5
H10A C10 H10C 109.5
H10B C10 H10C 109.5
C11 C10 H10A 109.5
C11 C10 H10B 109.5
C11 C10 H10C 109.5
O3 C11 C10 114.90(15)
O3 C11 C12 125.53(15)
C12 C11 C10 119.53(16)
C11 C12 H12 117.2
C11 C12 C13 125.67(15)
C13 C12 H12 117.2
N2 C13 C12 122.91(15)
N2 C13 C14 121.43(15)
C12 C13 C14 115.66(15)
C13 C14 H14A 109.5
C13 C14 H14B 109.5
C13 C14 H14C 109.5
H14A C14 H14B 109.5
H14A C14 H14C 109.5
H14B C14 H14C 109.5
N2 C15 H15A 109.6
N2 C15 H15B 109.6
N2 C15 C16 110.47(13)
H15A C15 H15B 108.1
C16 C15 H15A 109.6
C16 C15 H15B 109.6
O4 C16 C15 107.22(13)
O4 C16 H16A 110.3
O4 C16 H16B 110.3
C15 C16 H16A 110.3
C15 C16 H16B 110.3
H16A C16 H16B 108.5
O4 C17 H17A 108.8
O4 C17 H17B 108.8
O4 C17 C18 113.70(17)
H17A C17 H17B 107.7
C18 C17 H17A 108.8
C18 C17 H17B 108.8
C17 C18 H18A 109.5
C17 C18 H18B 109.5
C17 C18 H18C 109.5
H18A C18 H18B 109.5
H18A C18 H18C 109.5
H18B C18 H18C 109.5
H19A C19 H19B 109.5
H19A C19 H19C 109.5
H19B C19 H19C 109.5
C20 C19 H19A 109.5
C20 C19 H19B 109.5
C20 C19 H19C 109.5
O5 C20 C19 114.47(15)
O5 C20 C21 125.08(15)
C21 C20 C19 120.41(16)
C20 C21 H21 117.4
C20 C21 C22 125.14(15)
C22 C21 H21 117.4
N3 C22 C21 122.21(15)
N3 C22 C23 122.13(15)
C21 C22 C23 115.60(15)
C22 C23 H23A 109.5
C22 C23 H23B 109.5
C22 C23 H23C 109.5
H23A C23 H23B 109.5
H23A C23 H23C 109.5
H23B C23 H23C 109.5
N3 C24 H24A 108.7
N3 C24 H24B 108.7
N3 C24 C25 114.07(13)
H24A C24 H24B 107.6
C25 C24 H24A 108.7
C25 C24 H24B 108.7
O6 C25 C24 109.68(14)
O6 C25 H25A 109.7
O6 C25 H25B 109.7
C24 C25 H25A 109.7
C24 C25 H25B 109.7
H25A C25 H25B 108.2
O6 C26 H26A 110.0
O6 C26 H26B 110.0
O6 C26 C27 108.32(17)
H26A C26 H26B 108.4
C27 C26 H26A 110.0
C27 C26 H26B 110.0
C26 C27 H27A 109.5
C26 C27 H27B 109.5
C26 C27 H27C 109.5
H27A C27 H27B 109.5
H27A C27 H27C 109.5
H27B C27 H27C 109.5

loop_
_geom_bond_atom_site_label_1
_geom_bond_atom_site_label_2
_geom_bond_distance
Ga1 O1 1.9448(11)
Ga1 O3 1.9712(11)
Ga1 O5 1.9675(11)
Ga1 N1 2.0831(14)
Ga1 N2 2.0712(13)
Ga1 N3 2.0848(14)
O1 C2 1.290(2)
O2 C7 1.421(2)
O2 C8 1.421(2)
O3 C11 1.289(2)
O4 C16 1.422(2)
O4 C17 1.426(2)
O5 C20 1.293(2)
O6 C25 1.413(2)
O6 C26 1.424(2)
N1 C4 1.307(2)
N1 C6 1.473(2)
N2 C13 1.310(2)
N2 C15 1.469(2)
N3 C22 1.314(2)
N3 C24 1.473(2)
C1 H1A 0.9800
C1 H1B 0.9800
C1 H1C 0.9800
C1 C2 1.512(2)
C2 C3 1.373(2)
C3 H3 0.9500
C3 C4 1.436(2)
C4 C5 1.520(2)
C5 H5A 0.9800
C5 H5B 0.9800
C5 H5C 0.9800
C6 H6A 0.9900
C6 H6B 0.9900
C6 C7 1.515(2)
C7 H7A 0.9900
C7 H7B 0.9900
C8 H8A 0.9900
C8 H8B 0.9900
C8 C9 1.500(3)
C9 H9A 0.9800
C9 H9B 0.9800
C9 H9C 0.9800
C10 H10A 0.9800
C10 H10B 0.9800
C10 H10C 0.9800
C10 C11 1.505(2)
C11 C12 1.380(2)
C12 H12 0.9500
C12 C13 1.426(2)
C13 C14 1.518(2)
C14 H14A 0.9800
C14 H14B 0.9800
C14 H14C 0.9800
C15 H15A 0.9900
C15 H15B 0.9900
C15 C16 1.524(2)
C16 H16A 0.9900
C16 H16B 0.9900
C17 H17A 0.9900
C17 H17B 0.9900
C17 C18 1.504(3)
C18 H18A 0.9800
C18 H18B 0.9800
C18 H18C 0.9800
C19 H19A 0.9800
C19 H19B 0.9800
C19 H19C 0.9800
C19 C20 1.506(2)
C20 C21 1.375(3)
C21 H21 0.9500
C21 C22 1.431(2)
C22 C23 1.517(2)
C23 H23A 0.9800
C23 H23B 0.9800
C23 H23C 0.9800
C24 H24A 0.9900
C24 H24B 0.9900
C24 C25 1.521(2)
C25 H25A 0.9900
C25 H25B 0.9900
C26 H26A 0.9900
C26 H26B 0.9900
C26 C27 1.496(3)
C27 H27A 0.9800
C27 H27B 0.9800
C27 H27C 0.9800

loop_
_geom_torsion_atom_site_label_1
_geom_torsion_atom_site_label_2
_geom_torsion_atom_site_label_3
_geom_torsion_atom_site_label_4
_geom_torsion
Ga1 O1 C2 C1 173.55(11)
Ga1 O1 C2 C3 -7.3(3)
Ga1 O3 C11 C10 -156.29(12)
Ga1 O3 C11 C12 26.1(2)
Ga1 O5 C20 C19 152.34(12)
Ga1 O5 C20 C21 -30.1(2)
Ga1 N1 C4 C3 -0.7(2)
Ga1 N1 C4 C5 179.99(12)
Ga1 N1 C6 C7 -80.90(15)
Ga1 N2 C13 C12 -13.5(2)
Ga1 N2 C13 C14 167.31(12)
Ga1 N2 C15 C16 98.27(13)
Ga1 N3 C22 C21 -0.7(2)
Ga1 N3 C22 C23 176.23(11)
Ga1 N3 C24 C25 89.20(15)
O1 C2 C3 C4 6.6(3)
O3 C11 C12 C13 6.5(3)
O5 C20 C21 C22 -5.2(3)
N1 C6 C7 O2 -74.86(18)
N2 C15 C16 O4 -174.18(13)
N3 C24 C25 O6 70.08(18)
C1 C2 C3 C4 -174.24(17)
C2 C3 C4 N1 -2.4(3)
C2 C3 C4 C5 177.01(17)
C4 N1 C6 C7 104.75(18)
C6 N1 C4 C3 173.00(15)
C6 N1 C4 C5 -6.3(2)
C7 O2 C8 C9 177.48(18)
C8 O2 C7 C6 172.79(15)
C10 C11 C12 C13 -171.01(16)
C11 C12 C13 N2 -12.6(3)
C11 C12 C13 C14 166.63(16)
C13 N2 C15 C16 -85.40(17)
C15 N2 C13 C12 170.30(15)
C15 N2 C13 C14 -8.9(2)
C16 O4 C17 C18 -73.8(2)
C17 O4 C16 C15 -176.74(14)
C19 C20 C21 C22 172.25(16)
C20 C21 C22 N3 21.2(3)
C20 C21 C22 C23 -155.89(16)
C22 N3 C24 C25 -96.68(17)
C24 N3 C22 C21 -174.39(14)
C24 N3 C22 C23 2.6(2)
C25 O6 C26 C27 168.6(2)
C26 O6 C25 C24 -179.97(14)
